data_7014051
loop_
_publ_author_name
'Deacon, Glen B.'
'Forsyth, Craig M.'
'Gitlits, Alex'
'Skelton, Brian W.'
'White, Allan H.'

_publ_section_title
;
 Reactions of lanthanoid metals with 3,5-diphenylpyrazole at elevated
 temperatures: synthesis and structures of both homoleptic,
 [Ln3(Ph2pz)9] (Ln = La, Nd), [Ln2(Ph2pz)6] (Ln = Er, Lu), and
 heteroleptic, [Ln(Ph2pz)3(Ph2pzH)2] (Ln = La, Nd, Gd, Tb, Er or Yb),
 pyrazolate complexes.
;
_journal_issue 8
_journal_name_full 'Dalton transactions (Cambridge, England : 2003)'
_journal_page_first 1239
_journal_page_last 1247
_journal_paper_doi 10.1039/b400541d
_journal_year 2004
_chemical_formula_sum 'C90 H66 Er2 N12'
_chemical_formula_weight 1650.12
_space_group_IT_number 14
_symmetry_cell_setting monoclinic
_symmetry_space_group_name_Hall '-P 2ybc'
_symmetry_space_group_name_H-M 'P 1 21/c 1'
_cell_angle_alpha 90.00000
_cell_angle_beta 98.217(3)
_cell_angle_gamma 90.00000
_cell_formula_units_Z 4
_cell_length_a 12.770(2)
_cell_length_b 19.056(3)
_cell_length_c 30.256(5)
_cell_measurement_reflns_used 8192
_cell_measurement_temperature 150
_cell_measurement_theta_max 26
_cell_measurement_theta_min 2
_cell_volume 7287(2)
_computing_cell_refinement 'Siemens SAINT (Siemens, 1995)'
_computing_data_collection 'Siemens SMART (Siemens, 1995)'
_computing_data_reduction 'xtal ADDREF SORTRF'
_computing_molecular_graphics xtal
_computing_publication_material 'xtal BONDLA CIFIO'
_computing_structure_refinement 'xtal CRYLSQ'
_computing_structure_solution xtal
_diffrn_ambient_temperature 150
_diffrn_measurement_device_type
;
Bruker SMART CCD diffractometer
;
_diffrn_measurement_method '\w scans'
_diffrn_radiation_detector 'CCD area detector'
_diffrn_radiation_monochromator graphite
_diffrn_radiation_source 'sealed tube'
_diffrn_radiation_type 'Mo K\a'
_diffrn_radiation_wavelength .71073
_diffrn_reflns_av_R_equivalents .051
_diffrn_reflns_av_sigmaI/netI .067
_diffrn_reflns_limit_h_max 16
_diffrn_reflns_limit_h_min -16
_diffrn_reflns_limit_k_max 26
_diffrn_reflns_limit_k_min -25
_diffrn_reflns_limit_l_max 40
_diffrn_reflns_limit_l_min 0
_diffrn_reflns_number 69257
_diffrn_reflns_theta_max 29.21
_diffrn_reflns_theta_min 1.27
_diffrn_standards_decay_% 0
_exptl_absorpt_coefficient_mu 2.344
_exptl_absorpt_correction_T_max .84
_exptl_absorpt_correction_T_min .43
_exptl_absorpt_correction_type multi-scan
_exptl_absorpt_process_details
;
SADABS; Sheldrick, 1996
;
_exptl_crystal_colour pink
_exptl_crystal_density_diffrn 1.504
_exptl_crystal_description bar
_exptl_crystal_F_000 3304
_exptl_crystal_size_max .15
_exptl_crystal_size_mid .1
_exptl_crystal_size_min .08
_refine_diff_density_max 2.113
_refine_diff_density_min -1.036
_refine_ls_goodness_of_fit_all 1.957
_refine_ls_goodness_of_fit_ref 1.318
_refine_ls_hydrogen_treatment noref
_refine_ls_matrix_type full
_refine_ls_number_constraints 0
_refine_ls_number_parameters 919
_refine_ls_number_reflns 11837
_refine_ls_number_restraints 0
_refine_ls_R_factor_all .147
_refine_ls_R_factor_gt .07
_refine_ls_shift/su_max .019
_refine_ls_shift/su_mean .0003
_refine_ls_structure_factor_coef F
_refine_ls_weighting_scheme calc
_refine_ls_wR_factor_all .192
_refine_ls_wR_factor_ref .082
_reflns_d_resolution_high .728
_reflns_d_resolution_low 16.025
_reflns_Friedel_coverage 0
_reflns_limit_h_max 16
_reflns_limit_h_min 0
_reflns_limit_k_max 26
_reflns_limit_k_min 0
_reflns_limit_l_max 40
_reflns_limit_l_min -39
_reflns_number_gt 11167
_reflns_number_total 17511
_reflns_threshold_expression 'F    > 4.00 sig(F   )'
_cod_data_source_file b400541d.txt
_cod_data_source_block ag88er
_cod_original_sg_symbol_Hall -p_2ybc
_cod_original_sg_symbol_H-M P_1_21/c_1
_cod_database_code 7014051

loop_
_symmetry_equiv_pos_as_xyz
+x,+y,+z
-x,1/2+y,1/2-z
-x,-y,-z
+x,1/2-y,1/2+z

loop_
_atom_site_label
_atom_site_fract_x
_atom_site_fract_y
_atom_site_fract_z
_atom_site_U_iso_or_equiv
_atom_site_adp_type
_atom_site_calc_flag
_atom_site_calc_attached_atom
_atom_site_occupancy
_atom_site_disorder_assembly
_atom_site_disorder_group
Er1 .18784(3) .30565(2) .367409(14) .02344(18) Uani ? ? 1.00000 ? ?
Er2 .42582(3) .20452(2) .366490(14) .0250(2) Uani ? ? 1.00000 ? ?
N11 .1499(6) .3733(4) .4249(3) .029(4) Uani ? ? 1.00000 ? ?
N12 .1739(7) .4181(4) .3914(3) .031(4) Uani ? ? 1.00000 ? ?
C13 .1644(7) .4862(5) .4061(3) .028(4) Uani ? ? 1.00000 ? ?
C131 .1973(8) .5439(5) .3791(4) .031(4) Uani ? ? 1.00000 ? ?
C132 .2460(9) .5315(6) .3408(4) .040(6) Uani ? ? 1.00000 ? ?
C133 .2796(10) .5882(6) .3177(4) .045(6) Uani ? ? 1.00000 ? ?
C134 .2622(11) .6558(6) .3307(4) .048(6) Uani ? ? 1.00000 ? ?
C135 .2156(10) .6687(5) .3687(4) .040(5) Uani ? ? 1.00000 ? ?
C136 .1803(9) .6132(5) .3919(4) .040(5) Uani ? ? 1.00000 ? ?
C14 .1371(8) .4826(5) .4486(3) .030(4) Uani ? ? 1.00000 ? ?
C15 .1289(8) .4125(5) .4596(3) .029(4) Uani ? ? 1.00000 ? ?
C151 .1086(9) .3800(5) .5016(4) .038(5) Uani ? ? 1.00000 ? ?
C152 .0849(13) .3091(6) .5040(4) .057(7) Uani ? ? 1.00000 ? ?
C153 .0748(15) .2770(7) .5439(5) .071(9) Uani ? ? 1.00000 ? ?
C154 .0826(12) .3165(8) .5824(5) .059(8) Uani ? ? 1.00000 ? ?
C155 .1040(13) .3865(8) .5812(4) .061(8) Uani ? ? 1.00000 ? ?
C156 .1149(11) .4179(6) .5414(4) .049(6) Uani ? ? 1.00000 ? ?
N21 .0670(7) .3081(4) .3051(3) .030(4) Uani ? ? 1.00000 ? ?
N22 .0252(7) .2657(4) .3359(3) .031(4) Uani ? ? 1.00000 ? ?
C23 -.0584(8) .2328(5) .3134(4) .032(5) Uani ? ? 1.00000 ? ?
C231 -.1205(9) .1837(5) .3359(4) .040(5) Uani ? ? 1.00000 ? ?
C232 -.1026(9) .1763(6) .3834(4) .046(6) Uani ? ? 1.00000 ? ?
C233 -.1695(11) .1300(7) .4045(6) .063(7) Uani ? ? 1.00000 ? ?
C234 -.2476(10) .0911(7) .3780(6) .062(7) Uani ? ? 1.00000 ? ?
C235 -.2604(12) .0967(7) .3341(7) .072(9) Uani ? ? 1.00000 ? ?
C236 -.1988(9) .1415(6) .3131(5) .046(6) Uani ? ? 1.00000 ? ?
C24 -.0748(8) .2545(6) .2691(4) .037(5) Uani ? ? 1.00000 ? ?
C25 .0070(8) .3028(5) .2654(3) .033(5) Uani ? ? 1.00000 ? ?
C251 .0312(8) .3448(6) .2267(3) .033(5) Uani ? ? 1.00000 ? ?
C252 .0892(10) .4038(6) .2345(4) .043(6) Uani ? ? 1.00000 ? ?
C253 .1150(10) .4454(7) .1991(5) .052(7) Uani ? ? 1.00000 ? ?
C254 .0758(12) .4270(8) .1563(4) .059(8) Uani ? ? 1.00000 ? ?
C255 .0173(13) .3662(10) .1473(4) .070(9) Uani ? ? 1.00000 ? ?
C256 -.0048(11) .3247(8) .1830(4) .057(7) Uani ? ? 1.00000 ? ?
N31 .3524(7) .3254(4) .3400(3) .032(4) Uani ? ? 1.00000 ? ?
N32 .3794(7) .3225(4) .3866(3) .030(4) Uani ? ? 1.00000 ? ?
C33 .4497(8) .3768(5) .3989(4) .037(5) Uani ? ? 1.00000 ? ?
C331 .4865(10) .3870(6) .4456(4) .047(6) Uani ? ? 1.00000 ? ?
C332 .4327(12) .3595(8) .4781(4) .059(8) Uani ? ? 1.00000 ? ?
C333 .4595(16) .3712(11) .5232(6) .085(12) Uani ? ? 1.00000 ? ?
C334 .5523(18) .4092(13) .5363(6) .096(14) Uani ? ? 1.00000 ? ?
C335 .6107(15) .4352(11) .5063(8) .098(14) Uani ? ? 1.00000 ? ?
C336 .5802(12) .4236(8) .4609(6) .070(9) Uani ? ? 1.00000 ? ?
C34 .4680(7) .4102(4) .3605(4) .036(5) Uani ? ? 1.00000 ? ?
C35 .4089(8) .3790(5) .3244(4) .032(5) Uani ? ? 1.00000 ? ?
C351 .4006(9) .3917(6) .2759(4) .042(6) Uani ? ? 1.00000 ? ?
C352 .3459(10) .3497(6) .2457(4) .047(6) Uani ? ? 1.00000 ? ?
C353 .3415(12) .3598(8) .2010(5) .058(8) Uani ? ? 1.00000 ? ?
C354 .3973(12) .4137(9) .1856(5) .061(8) Uani ? ? 1.00000 ? ?
C355 .4544(13) .4583(8) .2152(6) .068(9) Uani ? ? 1.00000 ? ?
C356 .4564(10) .4482(7) .2602(5) .052(7) Uani ? ? 1.00000 ? ?
N41 .2514(6) .1880(4) .3968(2) .027(4) Uani ? ? 1.00000 ? ?
N42 .2391(7) .1850(4) .3487(3) .031(4) Uani ? ? 1.00000 ? ?
C43 .1705(8) .1335(4) .3364(3) .029(4) Uani ? ? 1.00000 ? ?
C431 .1346(8) .1202(5) .2887(3) .029(4) Uani ? ? 1.00000 ? ?
C432 .1737(8) .1606(6) .2568(4) .037(5) Uani ? ? 1.00000 ? ?
C433 .1330(10) .1546(7) .2129(4) .049(7) Uani ? ? 1.00000 ? ?
C434 .0535(10) .1085(7) .1991(4) .048(6) Uani ? ? 1.00000 ? ?
C435 .0129(10) .0661(7) .2316(5) .052(7) Uani ? ? 1.00000 ? ?
C436 .0553(9) .0726(6) .2760(4) .043(6) Uani ? ? 1.00000 ? ?
C44 .1387(7) .1007(4) .3734(3) .0225(16) Uiso ? ? 1.00000 ? ?
C45 .1953(7) .1336(5) .4087(4) .032(5) Uani ? ? 1.00000 ? ?
C451 .1970(8) .1238(5) .4592(3) .033(5) Uani ? ? 1.00000 ? ?
C452 .2794(10) .1477(7) .4901(4) .048(7) Uani ? ? 1.00000 ? ?
C453 .2813(11) .1386(8) .5353(4) .058(8) Uani ? ? 1.00000 ? ?
C454 .2007(12) .0971(8) .5509(4) .058(8) Uani ? ? 1.00000 ? ?
C455 .1214(14) .0754(8) .5217(5) .068(9) Uani ? ? 1.00000 ? ?
C456 .1137(10) .0858(6) .4749(4) .047(6) Uani ? ? 1.00000 ? ?
N51 .4985(7) .2035(4) .3026(3) .031(4) Uani ? ? 1.00000 ? ?
N52 .5632(7) .2446(4) .3330(3) .033(4) Uani ? ? 1.00000 ? ?
C53 .6301(9) .2820(5) .3123(4) .037(5) Uani ? ? 1.00000 ? ?
C531 .7102(8) .3298(5) .3357(4) .041(6) Uani ? ? 1.00000 ? ?
C532 .7420(10) .3240(7) .3819(4) .048(3) Uiso ? ? 1.00000 ? ?
C533 .8172(11) .3661(8) .4025(5) .058(8) Uani ? ? 1.00000 ? ?
C534 .8691(11) .4146(9) .3818(6) .076(10) Uani ? ? 1.00000 ? ?
C535 .8382(10) .4214(7) .3343(6) .061(8) Uani ? ? 1.00000 ? ?
C536 .7568(11) .3796(6) .3128(5) .054(7) Uani ? ? 1.00000 ? ?
C54 .6104(8) .2662(6) .2667(4) .037(5) Uani ? ? 1.00000 ? ?
C55 .5271(8) .2164(5) .2618(3) .030(4) Uani ? ? 1.00000 ? ?
C551 .4751(9) .1837(6) .2209(4) .041(6) Uani ? ? 1.00000 ? ?
C552 .4179(11) .1217(7) .2231(4) .053(7) Uani ? ? 1.00000 ? ?
C553 .3695(12) .0879(9) .1836(6) .073(10) Uani ? ? 1.00000 ? ?
C554 .3752(13) .1193(11) .1439(5) .077(11) Uani ? ? 1.00000 ? ?
C555 .4305(13) .1806(9) .1405(4) .067(9) Uani ? ? 1.00000 ? ?
C556 .4776(12) .2127(8) .1790(4) .058(7) Uani ? ? 1.00000 ? ?
N61 .4483(7) .0930(4) .3925(3) .035(4) Uani ? ? 1.00000 ? ?
N62 .5111(6) .1364(4) .4207(3) .028(4) Uani ? ? 1.00000 ? ?
C63 .5662(8) .0961(6) .4531(3) .033(5) Uani ? ? 1.00000 ? ?
C631 .6510(9) .1273(7) .4867(4) .043(6) Uani ? ? 1.00000 ? ?
C632 .6569(12) .2003(8) .4904(4) .061(8) Uani ? ? 1.00000 ? ?
C633 .7397(14) .2307(9) .5198(6) .072(10) Uani ? ? 1.00000 ? ?
C634 .8149(13) .1867(11) .5445(6) .080(11) Uani ? ? 1.00000 ? ?
C635 .8076(13) .1151(10) .5411(5) .072(10) Uani ? ? 1.00000 ? ?
C636 .7232(11) .0851(8) .5122(4) .058(8) Uani ? ? 1.00000 ? ?
C64 .5371(8) .0264(5) .4465(3) .035(5) Uani ? ? 1.00000 ? ?
C65 .4636(9) .0258(5) .4084(3) .034(5) Uani ? ? 1.00000 ? ?
C651 .4014(8) -.0313(5) .3841(4) .038(6) Uani ? ? 1.00000 ? ?
C652 .3300(11) -.0218(6) .3465(4) .046(6) Uani ? ? 1.00000 ? ?
C653 .2712(11) -.0761(6) .3250(5) .054(7) Uani ? ? 1.00000 ? ?
C654 .2913(11) -.1439(6) .3403(5) .052(7) Uani ? ? 1.00000 ? ?
C655 .3628(12) -.1569(5) .3770(6) .056(7) Uani ? ? 1.00000 ? ?
C656 .4194(11) -.1018(6) .4003(5) .053(7) Uani ? ? 1.00000 ? ?
H132 .25467 .48469 .32988 .04900 Uiso ? ? 1.00000 ? ?
H133 .31471 .57997 .29236 .06200 Uiso ? ? 1.00000 ? ?
H134 .28550 .69449 .31399 .05800 Uiso ? ? 1.00000 ? ?
H135 .20847 .71672 .37901 .05400 Uiso ? ? 1.00000 ? ?
H136 .14518 .62243 .41776 .04500 Uiso ? ? 1.00000 ? ?
H14 .12654 .52185 .46809 .03700 Uiso ? ? 1.00000 ? ?
H152 .08010 .28138 .47728 .06100 Uiso ? ? 1.00000 ? ?
H153 .05719 .22751 .54363 .08300 Uiso ? ? 1.00000 ? ?
H154 .08070 .29432 .61048 .07700 Uiso ? ? 1.00000 ? ?
H155 .10463 .41407 .60829 .07500 Uiso ? ? 1.00000 ? ?
H156 .12772 .46806 .54007 .05600 Uiso ? ? 1.00000 ? ?
H232 -.04580 .20142 .40092 .05200 Uiso ? ? 1.00000 ? ?
H233 -.15954 .12508 .43562 .08300 Uiso ? ? 1.00000 ? ?
H234 -.28996 .06193 .39392 .06600 Uiso ? ? 1.00000 ? ?
H235 -.31976 .06894 .31779 .08400 Uiso ? ? 1.00000 ? ?
H236 -.21096 .14436 .27953 .05300 Uiso ? ? 1.00000 ? ?
H24 -.13008 .23973 .24634 .04400 Uiso ? ? 1.00000 ? ?
H252 .11508 .41640 .26486 .05700 Uiso ? ? 1.00000 ? ?
H253 .15960 .48721 .20547 .07300 Uiso ? ? 1.00000 ? ?
H254 .09181 .45529 .13224 .06900 Uiso ? ? 1.00000 ? ?
H255 -.00999 .35590 .11719 .07600 Uiso ? ? 1.00000 ? ?
H256 -.04553 .28152 .17717 .07100 Uiso ? ? 1.00000 ? ?
H332 .37739 .32928 .46709 .07300 Uiso ? ? 1.00000 ? ?
H333 .41457 .35336 .54364 .09900 Uiso ? ? 1.00000 ? ?
H334 .56846 .41810 .57026 .11600 Uiso ? ? 1.00000 ? ?
H335 .67251 .45824 .51700 .11800 Uiso ? ? 1.00000 ? ?
H336 .62421 .44054 .43907 .08300 Uiso ? ? 1.00000 ? ?
H34 .51296 .44987 .36032 .04000 Uiso ? ? 1.00000 ? ?
H352 .30349 .31188 .25600 .05800 Uiso ? ? 1.00000 ? ?
H353 .30174 .33022 .17961 .06700 Uiso ? ? 1.00000 ? ?
H354 .39575 .41907 .15400 .07600 Uiso ? ? 1.00000 ? ?
H355 .49054 .49646 .20404 .08000 Uiso ? ? 1.00000 ? ?
H356 .49599 .48001 .28122 .07200 Uiso ? ? 1.00000 ? ?
H432 .23243 .19239 .26515 .04500 Uiso ? ? 1.00000 ? ?
H433 .16084 .18243 .18975 .06400 Uiso ? ? 1.00000 ? ?
H434 .02182 .10375 .16825 .06300 Uiso ? ? 1.00000 ? ?
H435 -.04596 .03355 .22257 .06200 Uiso ? ? 1.00000 ? ?
H436 .03395 .04213 .29841 .05300 Uiso ? ? 1.00000 ? ?
H44 .08645 .06466 .37408 .03000 Uiso ? ? 1.00000 ? ?
H452 .33414 .17314 .47869 .06700 Uiso ? ? 1.00000 ? ?
H453 .33990 .15902 .55615 .07700 Uiso ? ? 1.00000 ? ?
H454 .20174 .08633 .58175 .07700 Uiso ? ? 1.00000 ? ?
H455 .06576 .04907 .53294 .08100 Uiso ? ? 1.00000 ? ?
H456 .05818 .06725 .45389 .06000 Uiso ? ? 1.00000 ? ?
H532 .71005 .28787 .39771 .07100 Uiso ? ? 1.00000 ? ?
H533 .83614 .35894 .43517 .06600 Uiso ? ? 1.00000 ? ?
H534 .92200 .44101 .40052 .08800 Uiso ? ? 1.00000 ? ?
H535 .87221 .45593 .31668 .07400 Uiso ? ? 1.00000 ? ?
H536 .73421 .38552 .28152 .06200 Uiso ? ? 1.00000 ? ?
H54 .64879 .28500 .24357 .04800 Uiso ? ? 1.00000 ? ?
H552 .40913 .10063 .25284 .07000 Uiso ? ? 1.00000 ? ?
H553 .32763 .04378 .18442 .09200 Uiso ? ? 1.00000 ? ?
H554 .34676 .09700 .11630 .08500 Uiso ? ? 1.00000 ? ?
H555 .43353 .20156 .11201 .08500 Uiso ? ? 1.00000 ? ?
H556 .51660 .25612 .17692 .07700 Uiso ? ? 1.00000 ? ?
H632 .60666 .23023 .47343 .07100 Uiso ? ? 1.00000 ? ?
H633 .74835 .28198 .52183 .09600 Uiso ? ? 1.00000 ? ?
H634 .86972 .20775 .56506 .09700 Uiso ? ? 1.00000 ? ?
H635 .86218 .08562 .55806 .08800 Uiso ? ? 1.00000 ? ?
H636 .71641 .03533 .50998 .06700 Uiso ? ? 1.00000 ? ?
H64 .56360 -.01303 .46461 .04300 Uiso ? ? 1.00000 ? ?
H652 .32067 .02410 .33422 .05800 Uiso ? ? 1.00000 ? ?
H653 .21737 -.06714 .30032 .06600 Uiso ? ? 1.00000 ? ?
H654 .25478 -.18265 .32508 .05900 Uiso ? ? 1.00000 ? ?
H655 .37577 -.20423 .38701 .06300 Uiso ? ? 1.00000 ? ?
H656 .47137 -.11080 .42668 .06900 Uiso ? ? 1.00000 ? ?

loop_
_atom_site_aniso_label
_atom_site_aniso_U_11
_atom_site_aniso_U_22
_atom_site_aniso_U_33
_atom_site_aniso_U_12
_atom_site_aniso_U_13
_atom_site_aniso_U_23
Er1 .0294(2) .01835(17) .0227(2) -.00210(15) .00446(14) -.00105(14)
Er2 .0285(2) .01825(17) .0282(2) -.00236(16) .00459(15) .00131(15)
N11 .035(4) .031(4) .021(4) -.001(3) .011(3) -.000(3)
N12 .046(5) .019(3) .027(4) .002(3) .004(3) -.006(3)
C13 .025(5) .026(4) .035(5) -.002(4) .007(4) -.006(4)
C131 .031(5) .018(4) .041(6) -.003(4) -.000(4) -.003(4)
C132 .045(6) .034(5) .044(6) .003(5) .015(5) .001(4)
C133 .053(7) .037(6) .048(7) -.003(5) .018(5) .008(5)
C134 .059(8) .035(6) .050(7) .001(5) .006(6) .016(5)
C135 .051(7) .022(4) .047(6) .001(4) .001(5) -.002(4)
C136 .045(6) .022(4) .050(7) -.000(4) -.003(5) -.000(4)
C14 .030(5) .031(5) .028(5) .002(4) .001(4) -.006(4)
C15 .036(5) .032(5) .018(4) .002(4) .002(3) -.007(3)
C151 .044(6) .033(5) .039(6) -.001(4) .016(5) .002(4)
C152 .105(11) .036(6) .039(6) -.009(7) .038(7) -.008(5)
C153 .128(14) .042(7) .054(9) -.000(8) .048(9) -.001(6)
C154 .073(9) .062(8) .051(8) .006(7) .033(7) .010(6)
C155 .088(11) .060(8) .037(7) -.013(8) .019(7) -.013(6)
C156 .068(8) .040(6) .042(7) -.018(6) .017(6) -.011(5)
N21 .041(5) .025(4) .024(4) -.005(3) .003(3) -.002(3)
N22 .032(4) .030(4) .031(4) -.002(3) .008(3) .002(3)
C23 .029(5) .026(4) .042(6) .002(4) .010(4) -.001(4)
C231 .036(6) .026(5) .060(7) .005(4) .014(5) .000(4)
C232 .036(6) .042(6) .066(8) -.011(5) .029(6) -.006(5)
C233 .045(5) .035(4) .116(12) .005(3) .036(5) .013(4)
C234 .040(5) .040(6) .112(12) .005(3) .034(5) .012(4)
C235 .064(9) .034(4) .124(14) .006(3) .034(5) .013(5)
C236 .034(6) .032(5) .075(9) -.007(4) .021(6) -.009(5)
C24 .033(5) .039(5) .037(6) .002(4) -.002(4) -.006(4)
C25 .032(5) .030(5) .036(5) .003(4) .001(4) -.002(4)
C251 .023(5) .053(6) .024(5) .001(4) .006(3) .001(4)
C252 .056(7) .037(5) .039(6) .004(5) .018(5) .007(5)
C253 .053(7) .052(7) .055(8) .016(6) .024(6) .026(6)
C254 .076(9) .067(9) .042(7) .026(8) .032(7) .024(6)
C255 .069(9) .115(14) .026(6) .028(10) .007(6) .008(7)
C256 .062(8) .070(9) .035(6) .008(7) -.003(5) -.005(6)
N31 .042(5) .017(3) .037(5) -.006(3) .012(4) .002(3)
N32 .035(4) .016(3) .035(5) -.005(3) -.007(3) .002(3)
C33 .027(5) .030(5) .051(7) -.017(4) -.001(4) -.006(4)
C331 .044(7) .034(6) .058(8) -.006(5) -.005(5) -.013(5)
C332 .068(9) .064(8) .040(7) -.011(7) -.014(6) -.004(6)
C333 .089(13) .105(14) .058(10) .006(11) -.001(9) -.009(10)
C334 .088(14) .129(18) .060(11) .022(13) -.029(10) -.018(12)
C335 .068(12) .099(14) .111(17) .010(11) -.042(11) -.049(13)
C336 .050(8) .060(9) .094(12) -.006(7) -.008(8) -.025(8)
C34 .020(5) .013(4) .070(7) -.002(3) -.008(4) -.008(4)
C35 .033(5) .024(4) .042(6) .005(4) .020(4) .013(4)
C351 .048(6) .044(6) .039(6) .016(5) .028(5) .011(5)
C352 .044(7) .041(6) .060(8) .007(5) .027(6) .002(5)
C353 .068(9) .061(8) .042(7) .001(7) .001(6) .011(6)
C354 .065(9) .081(10) .040(7) .035(8) .018(6) .008(7)
C355 .075(10) .068(9) .069(10) .012(8) .035(8) .030(8)
C356 .050(7) .050(7) .058(8) -.000(6) .017(6) .005(6)
N41 .022(4) .035(4) .023(4) -.001(3) .006(3) .002(3)
N42 .045(5) .026(4) .026(4) -.002(3) .017(3) .004(3)
C43 .032(5) .014(4) .043(6) .007(3) .010(4) -.007(3)
C431 .033(5) .024(4) .033(5) .007(4) .013(4) -.000(4)
C432 .037(6) .036(5) .037(6) -.010(4) .007(4) .001(4)
C433 .055(7) .068(8) .025(6) .005(6) .007(5) .002(5)
C434 .054(7) .062(8) .028(6) .002(6) .003(5) -.009(5)
C435 .041(7) .062(8) .055(8) -.019(6) .016(5) -.017(6)
C436 .042(6) .044(6) .041(6) -.014(5) .002(5) -.003(5)
C45 .014(4) .025(4) .057(7) .004(3) .001(4) .021(4)
C451 .041(6) .028(5) .035(6) -.002(4) .020(4) .005(4)
C452 .047(7) .072(8) .027(6) -.003(6) .010(5) .004(5)
C453 .061(8) .081(10) .035(7) .008(7) .018(6) .004(6)
C454 .066(9) .084(10) .026(6) .004(8) .016(6) .020(6)
C455 .083(11) .064(9) .065(10) .011(8) .038(9) .030(8)
C456 .053(7) .040(6) .052(7) -.005(5) .025(6) .006(5)
N51 .038(4) .027(4) .028(4) .001(3) .003(3) -.004(3)
N52 .043(5) .029(4) .028(4) -.009(4) .012(3) .002(3)
C53 .044(6) .029(5) .043(6) .002(4) .024(5) .001(4)
C531 .029(5) .026(5) .069(8) -.008(4) .012(5) -.003(5)
C533 .046(7) .060(8) .063(9) -.002(6) -.010(6) -.016(7)
C534 .037(7) .085(11) .117(14) -.020(7) .043(8) -.074(10)
C535 .036(7) .039(6) .113(13) -.008(5) .027(7) -.001(7)
C536 .060(8) .029(5) .080(10) -.016(5) .030(7) -.009(5)
C54 .032(5) .046(6) .037(6) .008(4) .018(4) .010(4)
C55 .033(5) .027(4) .032(5) .008(4) .005(4) -.001(4)
C551 .036(6) .048(6) .042(6) .004(5) .009(4) -.013(5)
C552 .060(8) .059(8) .042(7) .012(6) .010(6) -.014(6)
C553 .058(9) .070(10) .089(13) .003(8) .004(8) -.036(9)
C554 .061(9) .120(15) .045(8) .022(10) -.006(7) -.033(9)
C555 .081(10) .085(11) .032(7) -.007(9) .000(6) -.013(7)
C556 .068(8) .070(9) .036(6) .009(7) .010(6) .001(6)
N61 .046(5) .024(4) .034(5) -.004(4) .006(4) -.004(3)
N62 .025(4) .031(4) .027(4) -.000(3) -.000(3) .005(3)
C63 .037(5) .042(5) .020(4) .003(4) .005(4) .007(4)
C631 .044(6) .053(7) .031(6) .007(5) .007(5) .002(5)
C632 .067(9) .067(9) .043(7) -.003(7) -.015(6) -.012(6)
C633 .075(10) .071(10) .065(10) -.000(8) -.008(8) -.023(8)
C634 .059(9) .108(14) .069(10) -.002(9) -.004(7) -.031(10)
C635 .060(9) .090(12) .060(9) .020(8) -.012(7) -.022(8)
C636 .057(8) .075(9) .039(7) .018(7) -.006(6) -.004(6)
C64 .041(6) .032(5) .033(5) .006(4) .012(4) .011(4)
C65 .050(6) .027(4) .030(5) .004(4) .017(4) .001(4)
C651 .037(6) .023(4) .060(7) .004(4) .028(5) .003(4)
C652 .068(8) .032(5) .042(7) .007(5) .024(6) -.003(4)
C653 .063(8) .035(6) .068(9) -.009(6) .023(7) -.013(6)
C654 .050(7) .040(6) .071(9) -.017(5) .024(6) -.012(6)
C655 .061(8) .016(4) .100(11) -.000(5) .038(8) -.001(5)
C656 .064(8) .029(5) .073(9) -.001(5) .030(7) .005(6)

loop_
_atom_type_symbol
_atom_type_description
_atom_type_oxidation_number
_atom_type_number_in_cell
_atom_type_scat_dispersion_real
_atom_type_scat_dispersion_imag
_atom_type_scat_source
C ? 0 360 .002 .002 'Int Tables Vol IV Tables 2.2B and 2.3.1'
H ? 0 264 0 0 'Int Tables Vol IV Tables 2.2B and 2.3.1'
Er ? 0 8 -.723 4.958 'Int Tables Vol IV Tables 2.2B and 2.3.1'
N ? 0 48 .004 .003 'Int Tables Vol IV Tables 2.2B and 2.3.1'

loop_
_diffrn_attenuator_code
_diffrn_attenuator_scale
? ?

loop_
_geom_angle_atom_site_label_1
_geom_angle_atom_site_label_2
_geom_angle_atom_site_label_3
_geom_angle_site_symmetry_1
_geom_angle_site_symmetry_2
_geom_angle_site_symmetry_3
_geom_angle
_geom_angle_publ_flag
Er2 Er1 N11 . . . 125.6(2) ?
Er2 Er1 N12 . . . 127.6(2) ?
Er2 Er1 N21 . . . 118.8(2) ?
Er2 Er1 N22 . . . 122.4(2) ?
Er2 Er1 N31 . . . 45.50(18) ?
Er2 Er1 N32 . . . 42.09(17) ?
Er2 Er1 N41 . . . 44.98(18) ?
Er2 Er1 N42 . . . 41.5(2) ?
N11 Er1 N12 . . . 35.7(3) ?
N11 Er1 N21 . . . 115.6(3) ?
N11 Er1 N22 . . . 103.1(3) ?
N11 Er1 N31 . . . 118.0(3) ?
N11 Er1 N32 . . . 93.4(3) ?
N11 Er1 N41 . . . 109.2(3) ?
N11 Er1 N42 . . . 142.5(3) ?
N12 Er1 N21 . . . 99.8(3) ?
N12 Er1 N22 . . . 109.7(3) ?
N12 Er1 N31 . . . 94.3(3) ?
N12 Er1 N32 . . . 85.5(3) ?
N12 Er1 N41 . . . 139.9(3) ?
N12 Er1 N42 . . . 168.8(3) ?
N21 Er1 N22 . . . 35.7(3) ?
N21 Er1 N31 . . . 103.6(3) ?
N21 Er1 N32 . . . 137.2(3) ?
N21 Er1 N41 . . . 117.6(3) ?
N21 Er1 N42 . . . 90.0(3) ?
N22 Er1 N31 . . . 134.2(3) ?
N22 Er1 N32 . . . 163.2(3) ?
N22 Er1 N41 . . . 94.5(3) ?
N22 Er1 N42 . . . 81.4(3) ?
N31 Er1 N32 . . . 33.7(3) ?
N31 Er1 N41 . . . 90.5(3) ?
N31 Er1 N42 . . . 78.1(3) ?
N32 Er1 N41 . . . 76.8(2) ?
N32 Er1 N42 . . . 83.6(3) ?
N41 Er1 N42 . . . 33.7(3) ?
Er1 Er2 N31 . . . 41.7(2) ?
Er1 Er2 N32 . . . 42.7(2) ?
Er1 Er2 N41 . . . 44.03(18) ?
Er1 Er2 N42 . . . 43.26(19) ?
Er1 Er2 N51 . . . 117.4(2) ?
Er1 Er2 N52 . . . 121.9(2) ?
Er1 Er2 N61 . . . 124.3(2) ?
Er1 Er2 N62 . . . 128.7(2) ?
N31 Er2 N32 . . . 32.5(3) ?
N31 Er2 N41 . . . 85.7(3) ?
N31 Er2 N42 . . . 76.3(3) ?
N31 Er2 N51 . . . 85.2(3) ?
N31 Er2 N52 . . . 80.2(3) ?
N31 Er2 N61 . . . 165.7(3) ?
N31 Er2 N62 . . . 149.6(3) ?
N32 Er2 N41 . . . 76.5(3) ?
N32 Er2 N42 . . . 86.0(3) ?
N32 Er2 N51 . . . 111.6(3) ?
N32 Er2 N52 . . . 91.8(3) ?
N32 Er2 N61 . . . 143.5(3) ?
N32 Er2 N62 . . . 117.6(3) ?
N41 Er2 N42 . . . 33.8(3) ?
N41 Er2 N51 . . . 142.5(3) ?
N41 Er2 N52 . . . 165.9(3) ?
N41 Er2 N61 . . . 80.4(3) ?
N41 Er2 N62 . . . 91.3(3) ?
N42 Er2 N51 . . . 108.8(3) ?
N42 Er2 N52 . . . 139.2(3) ?
N42 Er2 N61 . . . 90.3(3) ?
N42 Er2 N62 . . . 115.9(3) ?
N51 Er2 N52 . . . 35.6(3) ?
N51 Er2 N61 . . . 104.0(3) ?
N51 Er2 N62 . . . 113.8(3) ?
N52 Er2 N61 . . . 113.6(3) ?
N52 Er2 N62 . . . 101.2(3) ?
N61 Er2 N62 . . . 35.1(3) ?
Er1 N11 N12 . . . 72.4(5) ?
Er1 N11 C15 . . . 178.8(6) ?
N12 N11 C15 . . . 108.4(8) ?
Er1 N12 N11 . . . 72.0(5) ?
Er1 N12 C13 . . . 179.4(7) ?
N11 N12 C13 . . . 107.6(8) ?
N12 C13 C131 . . . 118.7(9) ?
N12 C13 C14 . . . 107.3(8) ?
C131 C13 C14 . . . 133.3(9) ?
C13 C131 C132 . . . 121.8(9) ?
C13 C131 C136 . . . 118.9(10) ?
C132 C131 C136 . . . 119.2(10) ?
C131 C132 C133 . . . 119.2(10) ?
C131 C132 H132 . . . 121.5 ?
C133 C132 H132 . . . 119.3 ?
C132 C133 C134 . . . 120.8(12) ?
C132 C133 H133 . . . 119.4 ?
C134 C133 H133 . . . 119.8 ?
C133 C134 C135 . . . 120.5(11) ?
C133 C134 H134 . . . 119.4 ?
C135 C134 H134 . . . 120.0 ?
C134 C135 C136 . . . 119.7(10) ?
C134 C135 H135 . . . 120.1 ?
C136 C135 H135 . . . 120.2 ?
C131 C136 C135 . . . 120.4(11) ?
C131 C136 H136 . . . 120.1 ?
C135 C136 H136 . . . 119.5 ?
C13 C14 C15 . . . 108.0(9) ?
C13 C14 H14 . . . 127.0 ?
C15 C14 H14 . . . 125.0 ?
N11 C15 C14 . . . 108.6(8) ?
N11 C15 C151 . . . 121.3(9) ?
C14 C15 C151 . . . 130.0(9) ?
C15 C151 C152 . . . 121.5(10) ?
C15 C151 C156 . . . 122.2(10) ?
C152 C151 C156 . . . 116.3(11) ?
C151 C152 C153 . . . 121.8(12) ?
C151 C152 H152 . . . 118.6 ?
C153 C152 H152 . . . 119.4 ?
C152 C153 C154 . . . 119.6(13) ?
C152 C153 H153 . . . 118.4 ?
C154 C153 H153 . . . 121.8 ?
C153 C154 C155 . . . 120.3(13) ?
C153 C154 H154 . . . 120.2 ?
C155 C154 H154 . . . 119.2 ?
C154 C155 C156 . . . 119.7(12) ?
C154 C155 H155 . . . 119.0 ?
C156 C155 H155 . . . 121.0 ?
C151 C156 C155 . . . 122.2(11) ?
C151 C156 H156 . . . 117.5 ?
C155 C156 H156 . . . 120.2 ?
Er1 N21 N22 . . . 73.3(4) ?
Er1 N21 C25 . . . 170.4(7) ?
N22 N21 C25 . . . 109.4(8) ?
Er1 N22 N21 . . . 71.0(5) ?
Er1 N22 C23 . . . 168.2(7) ?
N21 N22 C23 . . . 106.6(8) ?
N22 C23 C231 . . . 120.7(9) ?
N22 C23 C24 . . . 110.5(9) ?
C231 C23 C24 . . . 128.7(9) ?
C23 C231 C232 . . . 120.9(9) ?
C23 C231 C236 . . . 122.8(11) ?
C232 C231 C236 . . . 116.3(11) ?
C231 C232 C233 . . . 119.1(11) ?
C231 C232 H232 . . . 120.2 ?
C233 C232 H232 . . . 120.6 ?
C232 C233 C234 . . . 119.4(15) ?
C232 C233 H233 . . . 120.2 ?
C234 C233 H233 . . . 120.4 ?
C233 C234 C235 . . . 120.6(15) ?
C233 C234 H234 . . . 115.5 ?
C235 C234 H234 . . . 123.9 ?
C234 C235 C236 . . . 121.2(14) ?
C234 C235 H235 . . . 115.6 ?
C236 C235 H235 . . . 123.0 ?
C231 C236 C235 . . . 123.3(14) ?
C231 C236 H236 . . . 117.8 ?
C235 C236 H236 . . . 118.9 ?
C23 C24 C25 . . . 105.1(9) ?
C23 C24 H24 . . . 126.9 ?
C25 C24 H24 . . . 127.9 ?
N21 C25 C24 . . . 108.3(9) ?
N21 C25 C251 . . . 120.8(9) ?
C24 C25 C251 . . . 130.9(9) ?
C25 C251 C252 . . . 118.7(9) ?
C25 C251 C256 . . . 121.5(10) ?
C252 C251 C256 . . . 119.8(11) ?
C251 C252 C253 . . . 121.1(11) ?
C251 C252 H252 . . . 118.9 ?
C253 C252 H252 . . . 119.9 ?
C252 C253 C254 . . . 118.8(12) ?
C252 C253 H253 . . . 120.1 ?
C254 C253 H253 . . . 121.1 ?
C253 C254 C255 . . . 121.0(13) ?
C253 C254 H254 . . . 119.4 ?
C255 C254 H254 . . . 119.6 ?
C254 C255 C256 . . . 118.9(12) ?
C254 C255 H255 . . . 118.5 ?
C256 C255 H255 . . . 122.5 ?
C251 C256 C255 . . . 120.2(13) ?
C251 C256 H256 . . . 120.0 ?
C255 C256 H256 . . . 119.8 ?
Er1 N31 Er2 . . . 92.8(3) ?
Er1 N31 N32 . . . 75.3(5) ?
Er1 N31 C35 . . . 140.0(6) ?
Er2 N31 N32 . . . 68.0(4) ?
Er2 N31 C35 . . . 126.0(6) ?
N32 N31 C35 . . . 108.0(7) ?
Er1 N32 Er2 . . . 95.2(3) ?
Er1 N32 N31 . . . 71.0(5) ?
Er1 N32 C33 . . . 138.3(6) ?
Er2 N32 N31 . . . 79.5(5) ?
Er2 N32 C33 . . . 126.0(7) ?
N31 N32 C33 . . . 107.2(8) ?
N32 C33 C331 . . . 118.3(10) ?
N32 C33 C34 . . . 107.5(9) ?
C331 C33 C34 . . . 134.2(10) ?
C33 C331 C332 . . . 121.5(11) ?
C33 C331 C336 . . . 122.4(13) ?
C332 C331 C336 . . . 116.1(13) ?
C331 C332 C333 . . . 124.5(15) ?
C331 C332 H332 . . . 114.0 ?
C333 C332 H332 . . . 121.4 ?
C332 C333 C334 . . . 116.5(18) ?
C332 C333 H333 . . . 119.5 ?
C334 C333 H333 . . . 124.0 ?
C333 C334 C335 . . . 121.8(18) ?
C333 C334 H334 . . . 114 ?
C335 C334 H334 . . . 124 ?
C334 C335 C336 . . . 120.2(18) ?
C334 C335 H335 . . . 118 ?
C336 C335 H335 . . . 122 ?
C331 C336 C335 . . . 120.7(16) ?
C331 C336 H336 . . . 118.9 ?
C335 C336 H336 . . . 120.4 ?
C33 C34 C35 . . . 109.4(9) ?
C33 C34 H34 . . . 123.3 ?
C35 C34 H34 . . . 127.3 ?
N31 C35 C34 . . . 107.8(9) ?
N31 C35 C351 . . . 119.8(9) ?
C34 C35 C351 . . . 132.4(10) ?
C35 C351 C352 . . . 122.6(11) ?
C35 C351 C356 . . . 119.4(10) ?
C352 C351 C356 . . . 117.9(11) ?
C351 C352 C353 . . . 122.6(12) ?
C351 C352 H352 . . . 118.9 ?
C353 C352 H352 . . . 118.4 ?
C352 C353 C354 . . . 119.7(13) ?
C352 C353 H353 . . . 122.4 ?
C354 C353 H353 . . . 117.8 ?
C353 C354 C355 . . . 119.9(14) ?
C353 C354 H354 . . . 118.8 ?
C355 C354 H354 . . . 121.3 ?
C354 C355 C356 . . . 119.7(15) ?
C354 C355 H355 . . . 119.0 ?
C356 C355 H355 . . . 121.4 ?
C351 C356 C355 . . . 120.2(12) ?
C351 C356 H356 . . . 120.0 ?
C355 C356 H356 . . . 119.9 ?
Er1 N41 Er2 . . . 91.0(3) ?
Er1 N41 N42 . . . 72.2(4) ?
Er1 N41 C45 . . . 129.0(6) ?
Er2 N41 N42 . . . 67.5(5) ?
Er2 N41 C45 . . . 136.3(6) ?
N42 N41 C45 . . . 104.8(7) ?
Er1 N42 Er2 . . . 95.2(3) ?
Er1 N42 N41 . . . 74.1(5) ?
Er1 N42 C43 . . . 124.2(7) ?
Er2 N42 N41 . . . 78.8(4) ?
Er2 N42 C43 . . . 140.4(7) ?
N41 N42 C43 . . . 106.6(8) ?
N42 C43 C431 . . . 120.1(9) ?
N42 C43 C44 . . . 111.2(8) ?
C431 C43 C44 . . . 128.6(8) ?
C43 C431 C432 . . . 119.7(8) ?
C43 C431 C436 . . . 120.3(9) ?
C432 C431 C436 . . . 119.7(9) ?
C431 C432 C433 . . . 120.7(10) ?
C431 C432 H432 . . . 120.5 ?
C433 C432 H432 . . . 118.8 ?
C432 C433 C434 . . . 121.1(12) ?
C432 C433 H433 . . . 121.5 ?
C434 C433 H433 . . . 117.4 ?
C433 C434 C435 . . . 118.9(11) ?
C433 C434 H434 . . . 123.1 ?
C435 C434 H434 . . . 118.0 ?
C434 C435 C436 . . . 119.3(11) ?
C434 C435 H435 . . . 120.3 ?
C436 C435 H435 . . . 120.4 ?
C431 C436 C435 . . . 120.3(11) ?
C431 C436 H436 . . . 118.1 ?
C435 C436 H436 . . . 121.5 ?
C43 C44 C45 . . . 104.0(8) ?
C43 C44 H44 . . . 128.6 ?
C45 C44 H44 . . . 127.3 ?
N41 C45 C44 . . . 113.0(9) ?
N41 C45 C451 . . . 115.5(8) ?
C44 C45 C451 . . . 131.2(9) ?
C45 C451 C452 . . . 122.3(10) ?
C45 C451 C456 . . . 119.3(9) ?
C452 C451 C456 . . . 118.3(10) ?
C451 C452 C453 . . . 122.4(12) ?
C451 C452 H452 . . . 116.7 ?
C453 C452 H452 . . . 120.8 ?
C452 C453 C454 . . . 119.0(12) ?
C452 C453 H453 . . . 119.3 ?
C454 C453 H453 . . . 121.6 ?
C453 C454 C455 . . . 118.3(13) ?
C453 C454 H454 . . . 122.2 ?
C455 C454 H454 . . . 119.5 ?
C454 C455 C456 . . . 124.4(15) ?
C454 C455 H455 . . . 117.4 ?
C456 C455 H455 . . . 118.2 ?
C451 C456 C455 . . . 117.2(11) ?
C451 C456 H456 . . . 119.1 ?
C455 C456 H456 . . . 123.7 ?
Er2 N51 N52 . . . 72.8(5) ?
Er2 N51 C55 . . . 166.4(7) ?
N52 N51 C55 . . . 106.8(8) ?
Er2 N52 N51 . . . 71.5(5) ?
Er2 N52 C53 . . . 166.4(7) ?
N51 N52 C53 . . . 110.4(8) ?
N52 C53 C531 . . . 123.4(10) ?
N52 C53 C54 . . . 108.2(9) ?
C531 C53 C54 . . . 128.5(11) ?
C53 C531 C532 . . . 120.8(11) ?
C53 C531 C536 . . . 120.7(12) ?
C532 C531 C536 . . . 118.5(11) ?
C531 C532 C533 . . . 120.2(12) ?
C531 C532 H532 . . . 117.9 ?
C533 C532 H532 . . . 121.8 ?
C532 C533 C534 . . . 124.5(14) ?
C532 C533 H533 . . . 116.0 ?
C534 C533 H533 . . . 119.5 ?
C533 C534 C535 . . . 116.4(13) ?
C533 C534 H534 . . . 115.9 ?
C535 C534 H534 . . . 127.7 ?
C534 C535 C536 . . . 119.5(14) ?
C534 C535 H535 . . . 121.3 ?
C536 C535 H535 . . . 119.1 ?
C531 C536 C535 . . . 120.9(14) ?
C531 C536 H536 . . . 119.6 ?
C535 C536 H536 . . . 119.5 ?
C53 C54 C55 . . . 105.9(10) ?
C53 C54 H54 . . . 126.1 ?
C55 C54 H54 . . . 128.0 ?
N51 C55 C54 . . . 108.8(8) ?
N51 C55 C551 . . . 123.0(9) ?
C54 C55 C551 . . . 128.2(10) ?
C55 C551 C552 . . . 119.9(10) ?
C55 C551 C556 . . . 122.6(11) ?
C552 C551 C556 . . . 117.5(11) ?
C551 C552 C553 . . . 120.8(13) ?
C551 C552 H552 . . . 120.4 ?
C553 C552 H552 . . . 118.8 ?
C552 C553 C554 . . . 118.3(15) ?
C552 C553 H553 . . . 122.2 ?
C554 C553 H553 . . . 119.4 ?
C553 C554 C555 . . . 122.4(15) ?
C553 C554 H554 . . . 121 ?
C555 C554 H554 . . . 116.4 ?
C554 C555 C556 . . . 118.6(14) ?
C554 C555 H555 . . . 120.7 ?
C556 C555 H555 . . . 120.6 ?
C551 C556 C555 . . . 122.2(14) ?
C551 C556 H556 . . . 118.6 ?
C555 C556 H556 . . . 119.1 ?
Er2 N61 N62 . . . 71.6(5) ?
Er2 N61 C65 . . . 179.1(8) ?
N62 N61 C65 . . . 107.8(8) ?
Er2 N62 N61 . . . 73.3(5) ?
Er2 N62 C63 . . . 177.8(7) ?
N61 N62 C63 . . . 107.8(8) ?
N62 C63 C631 . . . 121.0(9) ?
N62 C63 C64 . . . 109.8(8) ?
C631 C63 C64 . . . 129.0(9) ?
C63 C631 C632 . . . 118.3(10) ?
C63 C631 C636 . . . 120.8(11) ?
C632 C631 C636 . . . 120.9(12) ?
C631 C632 C633 . . . 119.2(13) ?
C631 C632 H632 . . . 122.0 ?
C633 C632 H632 . . . 118.8 ?
C632 C633 C634 . . . 119.0(16) ?
C632 C633 H633 . . . 121.1 ?
C634 C633 H633 . . . 119.7 ?
C633 C634 C635 . . . 121.3(15) ?
C633 C634 H634 . . . 118 ?
C635 C634 H634 . . . 120.2 ?
C634 C635 C636 . . . 119.2(15) ?
C634 C635 H635 . . . 119.7 ?
C636 C635 H635 . . . 121.0 ?
C631 C636 C635 . . . 120.3(14) ?
C631 C636 H636 . . . 119.6 ?
C635 C636 H636 . . . 120.1 ?
C63 C64 C65 . . . 105.3(9) ?
C63 C64 H64 . . . 127.0 ?
C65 C64 H64 . . . 127.7 ?
N61 C65 C64 . . . 109.3(9) ?
N61 C65 C651 . . . 118.3(9) ?
C64 C65 C651 . . . 132.4(9) ?
C65 C651 C652 . . . 124.2(9) ?
C65 C651 C656 . . . 118.1(10) ?
C652 C651 C656 . . . 117.7(10) ?
C651 C652 C653 . . . 123.0(11) ?
C651 C652 H652 . . . 118.8 ?
C653 C652 H652 . . . 118.2 ?
C652 C653 C654 . . . 118.5(12) ?
C652 C653 H653 . . . 121.1 ?
C654 C653 H653 . . . 120.4 ?
C653 C654 C655 . . . 121.0(12) ?
C653 C654 H654 . . . 120.3 ?
C655 C654 H654 . . . 118.7 ?
C654 C655 C656 . . . 120.9(11) ?
C654 C655 H655 . . . 119.7 ?
C656 C655 H655 . . . 119.4 ?
C651 C656 C655 . . . 118.8(12) ?
C651 C656 H656 . . . 119.9 ?
C655 C656 H656 . . . 121.3 ?

loop_
_geom_bond_atom_site_label_1
_geom_bond_atom_site_label_2
_geom_bond_site_symmetry_1
_geom_bond_site_symmetry_2
_geom_bond_distance
_geom_bond_publ_flag
Er1 Er2 . . 3.6020(7) ?
Er1 N11 . . 2.273(8) ?
Er1 N12 . . 2.278(8) ?
Er1 N21 . . 2.259(7) ?
Er1 N22 . . 2.288(8) ?
Er1 N31 . . 2.397(9) ?
Er1 N32 . . 2.453(8) ?
Er1 N41 . . 2.504(8) ?
Er1 N42 . . 2.479(8) ?
Er2 N31 . . 2.572(8) ?
Er2 N32 . . 2.425(7) ?
Er2 N41 . . 2.546(8) ?
Er2 N42 . . 2.398(9) ?
Er2 N51 . . 2.261(9) ?
Er2 N52 . . 2.278(9) ?
Er2 N61 . . 2.269(8) ?
Er2 N62 . . 2.247(8) ?
N11 N12 . . 1.394(11) ?
N11 C15 . . 1.345(12) ?
N12 C13 . . 1.382(12) ?
C13 C131 . . 1.465(14) ?
C13 C14 . . 1.382(14) ?
C131 C132 . . 1.410(17) ?
C131 C136 . . 1.403(14) ?
C132 C133 . . 1.387(17) ?
C132 H132 . . .964 ?
C133 C134 . . 1.375(17) ?
C133 H133 . . .956 ?
C134 C135 . . 1.388(19) ?
C134 H134 . . .965 ?
C135 C136 . . 1.381(16) ?
C135 H135 . . .976 ?
C136 H136 . . .971 ?
C14 C15 . . 1.385(14) ?
C14 H14 . . .974 ?
C15 C151 . . 1.470(15) ?
C151 C152 . . 1.390(16) ?
C151 C156 . . 1.396(16) ?
C152 C153 . . 1.38(2) ?
C152 H152 . . .960 ?
C153 C154 . . 1.38(2) ?
C153 H153 . . .969 ?
C154 C155 . . 1.36(2) ?
C154 H154 . . .953 ?
C155 C156 . . 1.371(19) ?
C155 H155 . . .971 ?
C156 H156 . . .972 ?
N21 N22 . . 1.395(12) ?
N21 C25 . . 1.335(12) ?
N22 C23 . . 1.338(12) ?
C23 C231 . . 1.456(16) ?
C23 C24 . . 1.390(15) ?
C231 C232 . . 1.431(18) ?
C231 C236 . . 1.387(15) ?
C232 C233 . . 1.44(2) ?
C232 H232 . . .962 ?
C233 C234 . . 1.40(2) ?
C233 H233 . . .935 ?
C234 C235 . . 1.32(3) ?
C234 H234 . . .952 ?
C235 C236 . . 1.38(2) ?
C235 H235 . . .996 ?
C236 H236 . . 1.007 ?
C24 C25 . . 1.409(15) ?
C24 H24 . . .955 ?
C25 C251 . . 1.487(15) ?
C251 C252 . . 1.348(16) ?
C251 C256 . . 1.388(16) ?
C252 C253 . . 1.410(18) ?
C252 H252 . . .960 ?
C253 C254 . . 1.368(18) ?
C253 H253 . . .981 ?
C254 C255 . . 1.38(2) ?
C254 H254 . . .950 ?
C255 C256 . . 1.40(2) ?
C255 H255 . . .947 ?
C256 H256 . . .976 ?
N31 N32 . . 1.406(12) ?
N31 C35 . . 1.372(13) ?
N32 C33 . . 1.385(13) ?
C33 C331 . . 1.436(17) ?
C33 C34 . . 1.375(17) ?
C331 C332 . . 1.38(2) ?
C331 C336 . . 1.405(19) ?
C332 C333 . . 1.38(2) ?
C332 H332 . . .935 ?
C333 C334 . . 1.40(3) ?
C333 H333 . . .96 ?
C334 C335 . . 1.35(3) ?
C334 H334 . . 1.03 ?
C335 C336 . . 1.39(3) ?
C335 H335 . . .92 ?
C336 H336 . . .981 ?
C34 C35 . . 1.371(14) ?
C34 H34 . . .950 ?
C35 C351 . . 1.476(16) ?
C351 C352 . . 1.335(16) ?
C351 C356 . . 1.410(18) ?
C352 C353 . . 1.36(2) ?
C352 H352 . . .978 ?
C353 C354 . . 1.37(2) ?
C353 H353 . . .950 ?
C354 C355 . . 1.37(2) ?
C354 H354 . . .960 ?
C355 C356 . . 1.37(2) ?
C355 H355 . . .949 ?
C356 H356 . . .967 ?
N41 N42 . . 1.443(11) ?
N41 C45 . . 1.339(12) ?
N42 C43 . . 1.331(12) ?
C43 C431 . . 1.470(14) ?
C43 C44 . . 1.393(14) ?
C431 C432 . . 1.385(15) ?
C431 C436 . . 1.374(15) ?
C432 C433 . . 1.360(15) ?
C432 H432 . . .969 ?
C433 C434 . . 1.362(18) ?
C433 H433 . . .984 ?
C434 C435 . . 1.43(2) ?
C434 H434 . . .966 ?
C435 C436 . . 1.379(17) ?
C435 H435 . . .982 ?
C436 H436 . . .962 ?
C44 C45 . . 1.357(13) ?
C44 H44 . . .959 ?
C45 C451 . . 1.534(16) ?
C451 C452 . . 1.380(15) ?
C451 C456 . . 1.424(17) ?
C452 C453 . . 1.378(18) ?
C452 H452 . . .955 ?
C453 C454 . . 1.43(2) ?
C453 H453 . . .986 ?
C454 C455 . . 1.31(2) ?
C454 H454 . . .953 ?
C455 C456 . . 1.42(2) ?
C455 H455 . . .970 ?
C456 H456 . . .951 ?
N51 N52 . . 1.388(11) ?
N51 C55 . . 1.358(13) ?
N52 C53 . . 1.338(15) ?
C53 C531 . . 1.473(15) ?
C53 C54 . . 1.398(15) ?
C531 C532 . . 1.405(18) ?
C531 C536 . . 1.360(18) ?
C532 C533 . . 1.335(18) ?
C532 H532 . . .961 ?
C533 C534 . . 1.34(2) ?
C533 H533 . . .993 ?
C534 C535 . . 1.44(3) ?
C534 H534 . . .960 ?
C535 C536 . . 1.394(18) ?
C535 H535 . . .985 ?
C536 H536 . . .956 ?
C54 C55 . . 1.417(14) ?
C54 H54 . . .978 ?
C55 C551 . . 1.459(14) ?
C551 C552 . . 1.396(18) ?
C551 C556 . . 1.385(18) ?
C552 C553 . . 1.42(2) ?
C552 H552 . . 1.006 ?
C553 C554 . . 1.35(3) ?
C553 H553 . . .998 ?
C554 C555 . . 1.38(3) ?
C554 H554 . . .961 ?
C555 C556 . . 1.38(2) ?
C555 H555 . . .955 ?
C556 H556 . . .973 ?
N61 N62 . . 1.362(11) ?
N61 C65 . . 1.373(13) ?
N62 C63 . . 1.359(12) ?
C63 C631 . . 1.499(15) ?
C63 C64 . . 1.385(15) ?
C631 C632 . . 1.40(2) ?
C631 C636 . . 1.374(18) ?
C632 C633 . . 1.41(2) ?
C632 H632 . . .952 ?
C633 C634 . . 1.41(2) ?
C633 H633 . . .984 ?
C634 C635 . . 1.37(3) ?
C634 H634 . . .955 ?
C635 C636 . . 1.41(2) ?
C635 H635 . . .981 ?
C636 H636 . . .954 ?
C64 C65 . . 1.379(14) ?
C64 H64 . . .962 ?
C65 C651 . . 1.480(14) ?
C651 C652 . . 1.364(16) ?
C651 C656 . . 1.437(16) ?
C652 C653 . . 1.386(17) ?
C652 H652 . . .951 ?
C653 C654 . . 1.386(18) ?
C653 H653 . . .955 ?
C654 C655 . . 1.35(2) ?
C654 H654 . . .956 ?
C655 C656 . . 1.405(17) ?
C655 H655 . . .959 ?
C656 H656 . . .978 ?

loop_
_geom_hbond_atom_site_label_D
_geom_hbond_atom_site_label_H
_geom_hbond_atom_site_label_A
_geom_hbond_site_symmetry_D
_geom_hbond_site_symmetry_H
_geom_hbond_site_symmetry_A
_geom_hbond_distance_DH
_geom_hbond_distance_HA
_geom_hbond_distance_DA
_geom_hbond_angle_DHA
_geom_hbond_publ_flag
? ? ? ? ? ? ? ? ? ? ?

loop_
_geom_torsion_atom_site_label_1
_geom_torsion_atom_site_label_2
_geom_torsion_atom_site_label_3
_geom_torsion_atom_site_label_4
_geom_torsion_site_symmetry_1
_geom_torsion_site_symmetry_2
_geom_torsion_site_symmetry_3
_geom_torsion_site_symmetry_4
_geom_torsion
_geom_torsion_publ_flag
? ? ? ? ? ? ? ? ? ?
